data_1561717
loop_
_publ_author_name
'Li, Lin'
'Liu, Chong-Bo'
'Yang, Gao-Shan'
'Xiong, Zhi-Qiang'
'Liu, Hong'
'Wen, Hui-Liang'

_publ_section_title
;
 Zn(II) coordination polymers with flexible V-shaped dicarboxylate ligand:
 Syntheses, helical structures and properties
;
_journal_name_full 'Journal of Solid State Chemistry'
_journal_page_first 70
_journal_page_last 79
_journal_paper_doi 10.1016/j.jssc.2015.08.006
_journal_volume 231
_journal_year 2015
_chemical_formula_sum 'C81 H54 F18 N4 O19 Zn3'
_chemical_formula_weight 1925.39
_space_group_IT_number 2
_space_group_name_Hall '-P 1'
_space_group_name_H-M_alt 'P -1'
_symmetry_cell_setting triclinic
_symmetry_space_group_name_H-M 'P -1'
_atom_sites_solution_hydrogens geom
_atom_sites_solution_primary direct
_atom_sites_solution_secondary difmap
_audit_creation_method SHELXL-97
_cell_angle_alpha 87.2300(10)
_cell_angle_beta 87.2550(10)
_cell_angle_gamma 86.9490(10)
_cell_formula_units_Z 2
_cell_length_a 8.5455(6)
_cell_length_b 17.1099(12)
_cell_length_c 27.4862(18)
_cell_measurement_reflns_used 8473
_cell_measurement_temperature 296(2)
_cell_measurement_theta_max 24.53
_cell_measurement_theta_min 2.39
_cell_volume 4004.3(5)
_computing_cell_refinement 'Bruker SAINT'
_computing_data_collection 'Bruker APEX2'
_computing_data_reduction 'Bruker SAINT'
_computing_molecular_graphics 'Bruker SHELXTL'
_computing_publication_material 'Bruker SHELXTL'
_computing_structure_refinement 'SHELXL-97 (Sheldrick, 2008)'
_computing_structure_solution 'SHELXS-97 (Sheldrick, 2008)'
_diffrn_ambient_temperature 296(2)
_diffrn_measured_fraction_theta_full 0.993
_diffrn_measured_fraction_theta_max 0.993
_diffrn_measurement_device_type 'Bruker APEX-II CCD'
_diffrn_measurement_method '\f and \w scans'
_diffrn_radiation_monochromator graphite
_diffrn_radiation_source 'fine-focus sealed tube'
_diffrn_radiation_type MoK\a
_diffrn_radiation_wavelength 0.71073
_diffrn_reflns_av_R_equivalents 0.0269
_diffrn_reflns_av_sigmaI/netI 0.0433
_diffrn_reflns_limit_h_max 10
_diffrn_reflns_limit_h_min -10
_diffrn_reflns_limit_k_max 20
_diffrn_reflns_limit_k_min -20
_diffrn_reflns_limit_l_max 33
_diffrn_reflns_limit_l_min -33
_diffrn_reflns_number 31140
_diffrn_reflns_theta_full 25.50
_diffrn_reflns_theta_max 25.50
_diffrn_reflns_theta_min 2.23
_exptl_absorpt_coefficient_mu 1.007
_exptl_absorpt_correction_T_max 0.8239
_exptl_absorpt_correction_T_min 0.7868
_exptl_absorpt_correction_type multi-scan
_exptl_absorpt_process_details sadabs
_exptl_crystal_colour colourless
_exptl_crystal_density_diffrn 1.597
_exptl_crystal_density_method 'not measured'
_exptl_crystal_description block
_exptl_crystal_F_000 1944
_exptl_crystal_size_max 0.25
_exptl_crystal_size_mid 0.22
_exptl_crystal_size_min 0.20
_refine_diff_density_max 0.275
_refine_diff_density_min -0.411
_refine_diff_density_rms 0.050
_refine_ls_extinction_method none
_refine_ls_goodness_of_fit_ref 1.019
_refine_ls_hydrogen_treatment mixed
_refine_ls_matrix_type full
_refine_ls_number_parameters 1126
_refine_ls_number_reflns 14832
_refine_ls_number_restraints 3
_refine_ls_restrained_S_all 1.019
_refine_ls_R_factor_all 0.0599
_refine_ls_R_factor_gt 0.0360
_refine_ls_shift/su_max 0.004
_refine_ls_shift/su_mean 0.000
_refine_ls_structure_factor_coef Fsqd
_refine_ls_weighting_details 'calc w=1/[\s^2^(Fo^2^)+(0.0334P)^2^+1.1471P] where P=(Fo^2^+2Fc^2^)/3'
_refine_ls_weighting_scheme calc
_refine_ls_wR_factor_gt 0.0740
_refine_ls_wR_factor_ref 0.0828
_reflns_number_gt 10776
_reflns_number_total 14832
_reflns_threshold_expression >2sigma(I)
_cod_data_source_file JSSC-2015-231-70.cif
_cod_data_source_block 3
_cod_depositor_comments
;
The following automatic conversions were performed:

data item '_symmetry_cell_setting' value 'Triclinic' was changed to
'triclinic' in accordance with the built-in table derived from the
CIF Core dictionary named 'cif_core.dic' version 2.4.5 last updated
on 2014-11-21.

Automatic conversion script
Id: cif_fix_values 8369 2020-08-20 11:38:08Z andrius 
;
_cod_original_sg_symbol_H-M P-1
_cod_database_code 1561717

loop_
_symmetry_equiv_pos_as_xyz
'x, y, z'
'-x, -y, -z'

loop_
_atom_site_label
_atom_site_type_symbol
_atom_site_fract_x
_atom_site_fract_y
_atom_site_fract_z
_atom_site_U_iso_or_equiv
_atom_site_adp_type
_atom_site_occupancy
_atom_site_symmetry_multiplicity
_atom_site_calc_flag
_atom_site_refinement_flags
_atom_site_disorder_assembly
_atom_site_disorder_group
C1 C 0.8778(3) -0.19957(15) 0.62758(9) 0.0338(6) Uani 1 1 d . . .
C2 C 0.9435(3) -0.28233(16) 0.63319(9) 0.0463(7) Uani 1 1 d . . .
H2A H 0.9705 -0.2932 0.6668 0.056 Uiso 1 1 calc R . .
H2B H 0.8635 -0.3177 0.6259 0.056 Uiso 1 1 calc R . .
C3 C 1.0597(3) -0.31185(15) 0.55462(9) 0.0372(6) Uani 1 1 d . . .
C4 C 0.9210(3) -0.30422(16) 0.53095(10) 0.0429(7) Uani 1 1 d . . .
H4 H 0.8312 -0.2828 0.5467 0.052 Uiso 1 1 calc R . .
C5 C 0.9149(3) -0.32829(16) 0.48386(10) 0.0449(7) Uani 1 1 d . . .
H5 H 0.8197 -0.3235 0.4687 0.054 Uiso 1 1 calc R . .
C6 C 1.0451(3) -0.35912(15) 0.45864(9) 0.0381(6) Uani 1 1 d . . .
C7 C 1.1871(3) -0.35969(16) 0.48156(10) 0.0438(7) Uani 1 1 d . . .
H7 H 1.2792 -0.3752 0.4645 0.053 Uiso 1 1 calc R . .
C8 C 1.1941(3) -0.33784(16) 0.52879(9) 0.0420(7) Uani 1 1 d . . .
H8 H 1.2900 -0.3405 0.5436 0.050 Uiso 1 1 calc R . .
C9 C 1.0412(4) -0.38933(16) 0.40681(10) 0.0464(7) Uani 1 1 d . . .
C10 C 0.8844(5) -0.4282(2) 0.39902(14) 0.0714(10) Uani 1 1 d . . .
C11 C 1.0550(5) -0.3180(2) 0.37130(11) 0.0617(9) Uani 1 1 d . . .
C12 C 1.1734(4) -0.45203(15) 0.39702(10) 0.0449(7) Uani 1 1 d . . .
C13 C 1.2615(4) -0.45604(17) 0.35366(10) 0.0585(9) Uani 1 1 d . . .
H13 H 1.2381 -0.4203 0.3281 0.070 Uiso 1 1 calc R . .
C14 C 1.3830(4) -0.51129(17) 0.34702(10) 0.0564(9) Uani 1 1 d . . .
H14 H 1.4386 -0.5132 0.3171 0.068 Uiso 1 1 calc R . .
C15 C 1.4221(4) -0.56384(16) 0.38472(10) 0.0429(7) Uani 1 1 d . . .
C16 C 1.3315(4) -0.56250(17) 0.42758(10) 0.0496(8) Uani 1 1 d . . .
H16 H 1.3544 -0.5988 0.4529 0.060 Uiso 1 1 calc R . .
C17 C 1.2087(4) -0.50874(17) 0.43353(10) 0.0493(8) Uani 1 1 d . . .
H17 H 1.1477 -0.5100 0.4625 0.059 Uiso 1 1 calc R . .
C18 C 1.6385(3) -0.62029(18) 0.33938(10) 0.0481(7) Uani 1 1 d . . .
H18A H 1.7347 -0.6513 0.3453 0.058 Uiso 1 1 calc R . .
H18B H 1.6668 -0.5675 0.3296 0.058 Uiso 1 1 calc R . .
C19 C 1.5576(3) -0.65435(15) 0.29812(9) 0.0347(6) Uani 1 1 d . . .
C20 C 0.3817(3) -0.09761(15) 0.68670(9) 0.0360(6) Uani 1 1 d . . .
C21 C 0.2100(3) -0.07583(15) 0.69842(11) 0.0451(7) Uani 1 1 d . . .
H21A H 0.1460 -0.1102 0.6817 0.054 Uiso 1 1 calc R . .
H21B H 0.1884 -0.0844 0.7332 0.054 Uiso 1 1 calc R . .
C22 C 0.2286(3) 0.06051(16) 0.70974(10) 0.0409(7) Uani 1 1 d . . .
C23 C 0.3165(4) 0.04885(16) 0.75020(10) 0.0485(8) Uani 1 1 d . . .
H23 H 0.3398 -0.0018 0.7626 0.058 Uiso 1 1 calc R . .
C24 C 0.3704(4) 0.11216(17) 0.77263(10) 0.0492(8) Uani 1 1 d . . .
H24 H 0.4291 0.1032 0.8002 0.059 Uiso 1 1 calc R . .
C25 C 0.3398(3) 0.18828(15) 0.75534(10) 0.0415(7) Uani 1 1 d . . .
C26 C 0.2510(4) 0.19840(17) 0.71437(11) 0.0523(8) Uani 1 1 d . . .
H26 H 0.2281 0.2489 0.7017 0.063 Uiso 1 1 calc R . .
C27 C 0.1961(4) 0.13607(17) 0.69194(11) 0.0540(8) Uani 1 1 d . . .
H27 H 0.1366 0.1448 0.6646 0.065 Uiso 1 1 calc R . .
C28 C 0.4066(3) 0.26040(16) 0.77655(12) 0.0498(8) Uani 1 1 d . . .
C29 C 0.5545(4) 0.2784(2) 0.7441(2) 0.0845(13) Uani 1 1 d . . .
C30 C 0.4514(5) 0.2448(2) 0.82991(17) 0.0756(12) Uani 1 1 d . . .
C31 C 0.2856(3) 0.33175(15) 0.77636(10) 0.0423(7) Uani 1 1 d . . .
C32 C 0.3235(3) 0.40817(16) 0.76552(11) 0.0502(8) Uani 1 1 d . . .
H32 H 0.4272 0.4187 0.7571 0.060 Uiso 1 1 calc R . .
C33 C 0.2118(3) 0.46940(16) 0.76680(11) 0.0466(7) Uani 1 1 d . . .
H33 H 0.2404 0.5202 0.7587 0.056 Uiso 1 1 calc R . .
C34 C 0.0582(3) 0.45544(15) 0.78005(10) 0.0397(7) Uani 1 1 d . . .
C35 C 0.0190(3) 0.37916(16) 0.79278(11) 0.0513(8) Uani 1 1 d . . .
H35 H -0.0835 0.3690 0.8030 0.062 Uiso 1 1 calc R . .
C36 C 0.1311(3) 0.31884(16) 0.79034(11) 0.0495(8) Uani 1 1 d . . .
H36 H 0.1024 0.2680 0.7983 0.059 Uiso 1 1 calc R . .
C37 C -0.0366(3) 0.58538(14) 0.75900(10) 0.0393(6) Uani 1 1 d . . .
H37A H -0.0100 0.5790 0.7247 0.047 Uiso 1 1 calc R . .
H37B H 0.0506 0.6086 0.7732 0.047 Uiso 1 1 calc R . .
C38 C -0.1827(3) 0.63924(15) 0.76450(9) 0.0356(6) Uani 1 1 d . . .
C39 C 0.7844(3) -0.04988(15) 0.72893(9) 0.0348(6) Uani 1 1 d . . .
C40 C 0.8403(3) 0.01225(15) 0.76018(9) 0.0378(6) Uani 1 1 d . . .
H40A H 0.9264 0.0381 0.7430 0.045 Uiso 1 1 calc R . .
H40B H 0.7557 0.0513 0.7657 0.045 Uiso 1 1 calc R . .
C41 C 0.9069(3) 0.03292(15) 0.84117(9) 0.0382(6) Uani 1 1 d . . .
C42 C 0.9054(4) 0.00288(17) 0.88858(10) 0.0524(8) Uani 1 1 d . . .
H42 H 0.9002 -0.0508 0.8950 0.063 Uiso 1 1 calc R . .
C43 C 0.9117(4) 0.05184(17) 0.92637(10) 0.0492(8) Uani 1 1 d . . .
H43 H 0.9099 0.0307 0.9582 0.059 Uiso 1 1 calc R . .
C44 C 0.9206(3) 0.13204(15) 0.91838(9) 0.0369(6) Uani 1 1 d . . .
C45 C 0.9286(3) 0.16073(16) 0.87077(10) 0.0460(7) Uani 1 1 d . . .
H45 H 0.9384 0.2141 0.8643 0.055 Uiso 1 1 calc R . .
C46 C 0.9224(3) 0.11177(16) 0.83224(9) 0.0445(7) Uani 1 1 d . . .
H46 H 0.9287 0.1324 0.8003 0.053 Uiso 1 1 calc R . .
C47 C 0.9205(3) 0.18382(16) 0.96296(9) 0.0433(7) Uani 1 1 d . . .
C48 C 0.8814(5) 0.2710(2) 0.94927(12) 0.0670(10) Uani 1 1 d . . .
C49 C 1.0879(4) 0.1762(2) 0.98180(11) 0.0552(8) Uani 1 1 d . . .
C50 C 0.7963(3) 0.15863(17) 1.00211(9) 0.0429(7) Uani 1 1 d . . .
C51 C 0.6503(4) 0.1379(2) 0.98789(11) 0.0623(9) Uani 1 1 d . . .
H51 H 0.6330 0.1361 0.9548 0.075 Uiso 1 1 calc R . .
C52 C 0.5317(4) 0.1200(2) 1.02109(11) 0.0673(10) Uani 1 1 d . . .
H52 H 0.4359 0.1059 1.0104 0.081 Uiso 1 1 calc R . .
C53 C 0.5536(4) 0.12273(19) 1.07036(11) 0.0556(8) Uani 1 1 d . . .
C54 C 0.6976(4) 0.14156(19) 1.08537(10) 0.0560(8) Uani 1 1 d . . .
H54 H 0.7149 0.1422 1.1185 0.067 Uiso 1 1 calc R . .
C55 C 0.8165(3) 0.15954(18) 1.05169(10) 0.0487(7) Uani 1 1 d . . .
H55 H 0.9127 0.1726 1.0626 0.058 Uiso 1 1 calc R . .
C56 C 0.4318(4) 0.12264(18) 1.15064(10) 0.0533(8) Uani 1 1 d . . .
H56A H 0.5233 0.0951 1.1640 0.064 Uiso 1 1 calc R . .
H56B H 0.3396 0.1029 1.1681 0.064 Uiso 1 1 calc R . .
C57 C 0.4387(3) 0.20864(16) 1.15891(10) 0.0396(7) Uani 1 1 d . . .
C58 C 0.5361(3) -0.18531(17) 0.55238(12) 0.0523(8) Uani 1 1 d . . .
H58 H 0.5000 -0.2166 0.5787 0.063 Uiso 1 1 calc R . .
C59 C 0.5139(4) -0.2083(2) 0.50530(13) 0.0630(9) Uani 1 1 d . . .
H59 H 0.4630 -0.2539 0.5007 0.076 Uiso 1 1 calc R . .
C60 C 0.5665(4) -0.1640(2) 0.46629(12) 0.0604(9) Uani 1 1 d . . .
H60 H 0.5526 -0.1792 0.4348 0.072 Uiso 1 1 calc R . .
C61 C 0.6418(3) -0.09526(17) 0.47364(10) 0.0443(7) Uani 1 1 d . . .
C62 C 0.7011(4) -0.0444(2) 0.43527(10) 0.0584(9) Uani 1 1 d . . .
H62 H 0.6879 -0.0561 0.4031 0.070 Uiso 1 1 calc R . .
C63 C 0.7751(4) 0.0197(2) 0.44444(10) 0.0570(9) Uani 1 1 d . . .
H63 H 0.8138 0.0511 0.4185 0.068 Uiso 1 1 calc R . .
C64 C 0.7961(3) 0.04093(16) 0.49310(10) 0.0432(7) Uani 1 1 d . . .
C65 C 0.8738(4) 0.10666(18) 0.50476(12) 0.0585(9) Uani 1 1 d . . .
H65 H 0.9164 0.1394 0.4802 0.070 Uiso 1 1 calc R . .
C66 C 0.8867(4) 0.12234(18) 0.55198(13) 0.0636(9) Uani 1 1 d . . .
H66 H 0.9377 0.1663 0.5600 0.076 Uiso 1 1 calc R . .
C67 C 0.8238(4) 0.07273(17) 0.58878(11) 0.0544(8) Uani 1 1 d . . .
H67 H 0.8344 0.0844 0.6211 0.065 Uiso 1 1 calc R . .
C68 C 0.7366(3) -0.00673(14) 0.53217(9) 0.0332(6) Uani 1 1 d . . .
C69 C 0.6591(3) -0.07615(15) 0.52214(9) 0.0348(6) Uani 1 1 d . . .
C70 C 0.8482(4) 0.2535(2) 1.17894(11) 0.0561(8) Uani 1 1 d . . .
H70 H 0.8136 0.2168 1.2025 0.067 Uiso 1 1 calc R . .
C71 C 1.0011(4) 0.2448(3) 1.15941(14) 0.0734(11) Uani 1 1 d . . .
H71 H 1.0670 0.2029 1.1697 0.088 Uiso 1 1 calc R . .
C72 C 1.0522(4) 0.2981(3) 1.12532(14) 0.0793(12) Uani 1 1 d . . .
H72 H 1.1537 0.2924 1.1118 0.095 Uiso 1 1 calc R . .
C73 C 0.9547(4) 0.3616(2) 1.11019(12) 0.0659(10) Uani 1 1 d . . .
C74 C 0.9967(6) 0.4223(3) 1.07556(15) 0.0988(15) Uani 1 1 d . . .
H74 H 1.0978 0.4210 1.0614 0.119 Uiso 1 1 calc R . .
C75 C 0.8962(6) 0.4806(3) 1.06274(15) 0.1046(17) Uani 1 1 d . . .
H75 H 0.9294 0.5191 1.0401 0.126 Uiso 1 1 calc R . .
C76 C 0.7371(5) 0.4861(2) 1.08288(12) 0.0807(12) Uani 1 1 d . . .
C77 C 0.6241(7) 0.5435(3) 1.06999(15) 0.1113(18) Uani 1 1 d . . .
H77 H 0.6484 0.5820 1.0462 0.134 Uiso 1 1 calc R . .
C78 C 0.4784(7) 0.5441(2) 1.09189(16) 0.1033(16) Uani 1 1 d . . .
H78 H 0.4022 0.5821 1.0827 0.124 Uiso 1 1 calc R . .
C79 C 0.4438(5) 0.48698(19) 1.12829(13) 0.0741(11) Uani 1 1 d . . .
H79 H 0.3446 0.4885 1.1438 0.089 Uiso 1 1 calc R . .
C80 C 0.6921(4) 0.42946(18) 1.11851(10) 0.0538(8) Uani 1 1 d . . .
C81 C 0.8012(4) 0.36583(18) 1.13170(10) 0.0472(7) Uani 1 1 d . . .
F1 F 0.8508(3) -0.47912(13) 0.43527(9) 0.0889(7) Uani 1 1 d . . .
F2 F 0.8922(3) -0.46724(15) 0.35807(8) 0.1046(8) Uani 1 1 d . . .
F3 F 0.7611(3) -0.37714(15) 0.39564(8) 0.0986(7) Uani 1 1 d . . .
F4 F 0.9509(3) -0.25990(11) 0.38351(6) 0.0809(6) Uani 1 1 d . . .
F5 F 1.1958(3) -0.28887(10) 0.37213(7) 0.0741(6) Uani 1 1 d . . .
F6 F 1.0296(3) -0.33233(12) 0.32520(6) 0.0905(7) Uani 1 1 d . . .
F7 F 0.6480(2) 0.21359(13) 0.73876(11) 0.1180(10) Uani 1 1 d . . .
F8 F 0.5184(3) 0.30560(13) 0.70011(10) 0.1017(8) Uani 1 1 d . . .
F9 F 0.6431(2) 0.33047(14) 0.76257(12) 0.1244(11) Uani 1 1 d . . .
F10 F 0.4887(3) 0.31044(14) 0.84943(10) 0.1262(11) Uani 1 1 d . . .
F11 F 0.3353(3) 0.21501(14) 0.85653(7) 0.0921(7) Uani 1 1 d . . .
F12 F 0.5761(3) 0.19469(13) 0.83433(10) 0.1081(9) Uani 1 1 d . . .
F13 F 0.7492(3) 0.27981(11) 0.92530(8) 0.0877(7) Uani 1 1 d . . .
F14 F 0.8584(3) 0.31338(11) 0.98888(7) 0.0958(7) Uani 1 1 d . . .
F15 F 0.9939(3) 0.30495(11) 0.92168(7) 0.0888(7) Uani 1 1 d . . .
F16 F 1.1963(2) 0.18599(13) 0.94604(7) 0.0808(6) Uani 1 1 d . . .
F17 F 1.1186(2) 0.10613(12) 1.00298(6) 0.0668(5) Uani 1 1 d . . .
F18 F 1.1140(2) 0.22901(12) 1.01477(7) 0.0790(6) Uani 1 1 d . . .
N1 N 0.6063(3) -0.12100(12) 0.56092(7) 0.0375(5) Uani 1 1 d . . .
N2 N 0.7496(3) 0.00957(12) 0.57930(8) 0.0383(5) Uani 1 1 d . . .
N3 N 0.7498(3) 0.31228(13) 1.16530(8) 0.0424(6) Uani 1 1 d . . .
N4 N 0.5477(3) 0.43106(13) 1.14133(8) 0.0498(6) Uani 1 1 d . . .
O1 O 0.7490(2) -0.18526(9) 0.65257(6) 0.0348(4) Uani 1 1 d . . .
O2 O 0.9401(2) -0.15069(11) 0.60074(7) 0.0526(5) Uani 1 1 d . . .
O3 O 1.0789(2) -0.29718(12) 0.60213(6) 0.0518(5) Uani 1 1 d . . .
O4 O 1.5452(2) -0.61801(11) 0.38349(6) 0.0484(5) Uani 1 1 d . . .
O5 O 1.4466(2) -0.69606(10) 0.30841(6) 0.0427(5) Uani 1 1 d . . .
O6 O 1.6158(2) -0.63691(11) 0.25622(7) 0.0482(5) Uani 1 1 d . . .
O7 O 0.4401(2) -0.15218(11) 0.71208(8) 0.0564(6) Uani 1 1 d . . .
O8 O 0.4476(2) -0.05926(12) 0.65296(7) 0.0517(5) Uani 1 1 d . . .
O9 O 0.1659(2) 0.00328(11) 0.68474(7) 0.0473(5) Uani 1 1 d . . .
O10 O -0.0621(2) 0.51146(11) 0.78236(8) 0.0539(5) Uani 1 1 d . . .
O11 O -0.2984(2) 0.61273(11) 0.78728(7) 0.0519(5) Uani 1 1 d . . .
O12 O -0.1699(2) 0.70664(10) 0.74472(6) 0.0378(4) Uani 1 1 d . . .
O13 O 0.7657(2) -0.11724(10) 0.74687(6) 0.0419(5) Uani 1 1 d . . .
O14 O 0.7601(3) -0.02420(11) 0.68644(6) 0.0523(5) Uani 1 1 d . . .
O15 O 0.8904(2) -0.01968(10) 0.80555(6) 0.0462(5) Uani 1 1 d . . .
O16 O 0.4261(3) 0.10601(14) 1.10051(8) 0.0717(7) Uani 1 1 d . . .
O17 O 0.4284(2) 0.25857(12) 1.12574(7) 0.0581(6) Uani 1 1 d . . .
O18 O 0.4612(2) 0.22609(10) 1.20280(6) 0.0415(5) Uani 1 1 d . . .
O19 O 0.5674(6) 0.6650(2) 0.96890(14) 0.196(2) Uani 1 1 d D . .
H1W H 0.4979 0.6478 0.9881 0.294 Uiso 1 1 d RD . .
H2W H 0.5285 0.6894 0.9451 0.294 Uiso 1 1 d RD . .
Zn1 Zn 0.65345(3) -0.212788(16) 0.724603(10) 0.03040(8) Uani 1 1 d . . .
Zn2 Zn 0.66989(4) -0.075887(17) 0.630250(10) 0.03538(8) Uani 1 1 d . . .
Zn3 Zn 0.51492(4) 0.341054(17) 1.194301(11) 0.03828(9) Uani 1 1 d . . .

loop_
_atom_site_aniso_label
_atom_site_aniso_U_11
_atom_site_aniso_U_22
_atom_site_aniso_U_33
_atom_site_aniso_U_23
_atom_site_aniso_U_13
_atom_site_aniso_U_12
C1 0.0385(16) 0.0377(15) 0.0248(13) -0.0018(11) 0.0014(12) -0.0016(12)
C2 0.0565(19) 0.0462(17) 0.0327(15) 0.0007(12) 0.0110(13) 0.0158(14)
C3 0.0445(17) 0.0353(15) 0.0302(14) -0.0005(11) 0.0028(13) 0.0079(13)
C4 0.0391(17) 0.0438(17) 0.0441(16) -0.0038(13) 0.0058(13) 0.0085(13)
C5 0.0401(17) 0.0479(17) 0.0467(17) -0.0026(14) -0.0076(14) 0.0034(14)
C6 0.0451(18) 0.0345(15) 0.0342(14) -0.0016(11) -0.0001(13) 0.0024(13)
C7 0.0432(18) 0.0509(18) 0.0359(15) -0.0058(13) 0.0091(13) 0.0035(14)
C8 0.0345(16) 0.0552(18) 0.0361(15) -0.0066(13) -0.0005(12) 0.0034(13)
C9 0.062(2) 0.0426(17) 0.0345(15) -0.0045(12) -0.0092(14) 0.0045(15)
C10 0.075(3) 0.076(3) 0.067(2) -0.026(2) -0.019(2) 0.002(2)
C11 0.094(3) 0.050(2) 0.0376(18) -0.0007(15) -0.0077(18) 0.024(2)
C12 0.066(2) 0.0332(15) 0.0356(15) -0.0028(12) -0.0034(14) 0.0020(14)
C13 0.101(3) 0.0413(18) 0.0311(16) 0.0041(13) 0.0001(17) 0.0135(18)
C14 0.088(3) 0.0473(18) 0.0319(15) -0.0028(13) 0.0076(16) 0.0119(18)
C15 0.056(2) 0.0380(16) 0.0354(15) -0.0092(12) -0.0061(14) -0.0017(14)
C16 0.068(2) 0.0426(17) 0.0363(16) 0.0073(13) -0.0020(15) 0.0039(16)
C17 0.065(2) 0.0460(18) 0.0347(15) 0.0031(13) 0.0060(14) 0.0021(16)
C18 0.0405(18) 0.060(2) 0.0444(17) -0.0069(14) -0.0070(14) -0.0023(15)
C19 0.0335(15) 0.0321(14) 0.0381(15) -0.0038(12) -0.0019(12) 0.0034(12)
C20 0.0395(16) 0.0318(15) 0.0368(15) -0.0065(12) -0.0034(13) 0.0034(12)
C21 0.0456(18) 0.0331(15) 0.0552(18) 0.0018(13) -0.0001(14) 0.0067(13)
C22 0.0405(17) 0.0385(16) 0.0413(16) 0.0006(13) 0.0027(13) 0.0126(13)
C23 0.064(2) 0.0326(16) 0.0465(17) 0.0041(13) -0.0066(15) 0.0139(14)
C24 0.057(2) 0.0445(18) 0.0448(17) 0.0029(14) -0.0094(15) 0.0143(15)
C25 0.0393(17) 0.0359(15) 0.0470(17) 0.0018(13) 0.0028(13) 0.0110(13)
C26 0.066(2) 0.0357(17) 0.0531(19) 0.0087(14) -0.0058(16) 0.0120(15)
C27 0.067(2) 0.0431(18) 0.0511(18) 0.0057(15) -0.0158(16) 0.0141(16)
C28 0.0377(17) 0.0386(17) 0.072(2) -0.0022(15) -0.0005(15) 0.0070(13)
C29 0.045(2) 0.055(2) 0.151(4) -0.008(3) 0.018(3) 0.0079(19)
C30 0.079(3) 0.049(2) 0.102(3) -0.021(2) -0.045(3) 0.020(2)
C31 0.0348(16) 0.0362(16) 0.0550(18) 0.0007(13) 0.0001(13) 0.0035(13)
C32 0.0337(17) 0.0397(17) 0.076(2) 0.0001(15) 0.0055(15) -0.0005(14)
C33 0.0423(18) 0.0291(15) 0.067(2) 0.0056(13) 0.0020(15) -0.0024(13)
C34 0.0384(17) 0.0339(15) 0.0450(16) 0.0022(12) 0.0037(13) 0.0057(13)
C35 0.0393(18) 0.0377(17) 0.074(2) 0.0078(15) 0.0161(15) 0.0010(14)
C36 0.0471(19) 0.0301(15) 0.069(2) 0.0086(14) 0.0112(15) 0.0009(14)
C37 0.0394(17) 0.0325(15) 0.0447(16) 0.0031(12) 0.0017(13) 0.0024(12)
C38 0.0378(16) 0.0376(16) 0.0308(14) -0.0021(12) -0.0019(12) 0.0039(13)
C39 0.0353(16) 0.0388(16) 0.0303(14) -0.0062(12) 0.0048(12) -0.0026(12)
C40 0.0467(17) 0.0364(15) 0.0303(14) -0.0019(11) 0.0024(12) -0.0064(13)
C41 0.0407(17) 0.0396(16) 0.0351(15) -0.0074(12) -0.0041(12) -0.0015(13)
C42 0.083(2) 0.0355(16) 0.0393(16) 0.0007(13) -0.0136(16) -0.0018(16)
C43 0.073(2) 0.0455(18) 0.0291(15) 0.0020(13) -0.0083(14) -0.0054(16)
C44 0.0399(16) 0.0398(16) 0.0317(14) -0.0041(12) -0.0030(12) -0.0046(13)
C45 0.064(2) 0.0378(16) 0.0372(15) -0.0037(13) -0.0013(14) -0.0119(14)
C46 0.061(2) 0.0455(17) 0.0280(14) -0.0014(12) 0.0009(13) -0.0123(15)
C47 0.0526(19) 0.0454(17) 0.0328(15) -0.0078(12) -0.0042(13) -0.0044(14)
C48 0.105(3) 0.052(2) 0.0459(19) -0.0167(17) -0.006(2) -0.004(2)
C49 0.051(2) 0.076(2) 0.0402(17) -0.0093(17) 0.0021(15) -0.0182(18)
C50 0.0404(17) 0.0555(18) 0.0334(15) -0.0111(13) -0.0024(13) -0.0010(14)
C51 0.049(2) 0.106(3) 0.0345(16) -0.0232(17) -0.0043(15) -0.0055(19)
C52 0.0420(19) 0.111(3) 0.053(2) -0.034(2) -0.0011(16) -0.0178(19)
C53 0.052(2) 0.072(2) 0.0444(18) -0.0293(16) 0.0104(15) -0.0100(17)
C54 0.056(2) 0.083(2) 0.0310(15) -0.0187(15) -0.0001(14) -0.0074(18)
C55 0.0441(18) 0.068(2) 0.0364(16) -0.0157(14) -0.0043(13) -0.0076(15)
C56 0.064(2) 0.0571(19) 0.0396(16) -0.0160(14) 0.0175(15) -0.0158(16)
C57 0.0330(16) 0.0479(17) 0.0369(16) -0.0029(13) 0.0097(12) -0.0009(13)
C58 0.0486(19) 0.0471(18) 0.061(2) 0.0012(15) 0.0003(15) -0.0091(15)
C59 0.059(2) 0.057(2) 0.077(2) -0.0186(19) -0.0168(19) -0.0104(17)
C60 0.064(2) 0.071(2) 0.0482(19) -0.0162(17) -0.0192(17) 0.0016(19)
C61 0.0440(18) 0.0532(18) 0.0349(15) -0.0044(13) -0.0056(13) 0.0111(15)
C62 0.073(2) 0.074(2) 0.0256(15) 0.0027(15) -0.0027(15) 0.0167(19)
C63 0.067(2) 0.067(2) 0.0331(16) 0.0176(15) 0.0096(15) 0.0094(18)
C64 0.0426(17) 0.0412(16) 0.0426(16) 0.0117(13) 0.0056(13) 0.0089(13)
C65 0.063(2) 0.0443(19) 0.065(2) 0.0180(16) 0.0116(17) -0.0046(16)
C66 0.077(3) 0.0380(18) 0.076(2) 0.0054(16) -0.0015(19) -0.0183(17)
C67 0.069(2) 0.0443(18) 0.0508(18) -0.0023(14) -0.0062(16) -0.0133(16)
C68 0.0355(15) 0.0342(14) 0.0285(13) 0.0044(11) 0.0003(11) 0.0047(12)
C69 0.0336(15) 0.0391(15) 0.0304(14) 0.0009(11) -0.0009(11) 0.0079(12)
C70 0.050(2) 0.066(2) 0.0527(19) -0.0145(16) -0.0079(16) 0.0089(17)
C71 0.053(2) 0.105(3) 0.064(2) -0.037(2) -0.0166(19) 0.018(2)
C72 0.044(2) 0.134(4) 0.063(2) -0.045(3) 0.0019(19) 0.000(2)
C73 0.054(2) 0.098(3) 0.048(2) -0.0223(19) 0.0155(17) -0.025(2)
C74 0.094(4) 0.133(4) 0.071(3) -0.019(3) 0.040(3) -0.047(3)
C75 0.136(5) 0.105(4) 0.070(3) 0.008(3) 0.052(3) -0.046(3)
C76 0.126(4) 0.062(2) 0.051(2) 0.0113(18) 0.024(2) -0.015(2)
C77 0.189(6) 0.068(3) 0.070(3) 0.030(2) 0.025(3) -0.002(3)
C78 0.160(5) 0.060(3) 0.082(3) 0.024(2) 0.005(3) 0.031(3)
C79 0.102(3) 0.050(2) 0.066(2) 0.0094(17) 0.003(2) 0.020(2)
C80 0.074(2) 0.0505(19) 0.0368(16) -0.0013(14) 0.0129(16) -0.0172(17)
C81 0.051(2) 0.058(2) 0.0336(15) -0.0127(14) 0.0063(14) -0.0104(16)
F1 0.0887(17) 0.0839(15) 0.0977(17) -0.0121(13) -0.0036(13) -0.0326(13)
F2 0.1077(19) 0.125(2) 0.0895(16) -0.0569(15) -0.0283(14) -0.0120(15)
F3 0.0717(15) 0.123(2) 0.1050(18) -0.0332(15) -0.0391(13) 0.0149(14)
F4 0.1240(18) 0.0617(12) 0.0517(11) 0.0054(9) -0.0091(11) 0.0428(12)
F5 0.1094(18) 0.0481(11) 0.0608(12) 0.0121(9) 0.0171(11) -0.0002(11)
F6 0.145(2) 0.0863(15) 0.0362(10) -0.0017(9) -0.0198(11) 0.0461(14)
F7 0.0582(14) 0.0708(15) 0.217(3) -0.0017(16) 0.0466(16) 0.0224(12)
F8 0.0908(18) 0.0764(15) 0.129(2) 0.0149(14) 0.0605(16) 0.0047(13)
F9 0.0411(13) 0.0755(16) 0.257(4) -0.0139(18) -0.0014(16) -0.0060(12)
F10 0.164(3) 0.0717(16) 0.152(2) -0.0376(15) -0.103(2) 0.0239(16)
F11 0.129(2) 0.0917(17) 0.0531(13) 0.0014(11) -0.0147(13) 0.0269(15)
F12 0.0988(18) 0.0750(15) 0.155(2) -0.0167(14) -0.0773(17) 0.0309(13)
F13 0.1218(19) 0.0636(13) 0.0770(14) -0.0126(11) -0.0316(14) 0.0353(13)
F14 0.167(2) 0.0575(13) 0.0648(13) -0.0306(10) -0.0091(14) 0.0070(13)
F15 0.152(2) 0.0551(12) 0.0625(13) -0.0015(10) -0.0021(13) -0.0341(13)
F16 0.0600(13) 0.1312(19) 0.0536(11) -0.0057(11) 0.0080(10) -0.0353(12)
F17 0.0517(12) 0.0907(15) 0.0580(11) 0.0043(10) -0.0138(9) -0.0001(10)
F18 0.0809(15) 0.1043(16) 0.0581(12) -0.0239(11) -0.0106(10) -0.0389(12)
N1 0.0411(14) 0.0348(12) 0.0363(12) 0.0013(10) -0.0012(10) -0.0028(10)
N2 0.0473(14) 0.0315(12) 0.0355(12) 0.0016(10) 0.0006(10) -0.0027(11)
N3 0.0423(14) 0.0490(15) 0.0358(13) -0.0061(11) 0.0021(11) -0.0008(12)
N4 0.0649(18) 0.0391(14) 0.0434(14) 0.0047(11) 0.0048(13) 0.0034(13)
O1 0.0420(11) 0.0350(10) 0.0255(9) 0.0010(7) 0.0080(8) 0.0063(8)
O2 0.0572(14) 0.0461(12) 0.0520(12) 0.0080(10) 0.0164(10) -0.0057(10)
O3 0.0490(13) 0.0717(14) 0.0320(10) -0.0092(9) 0.0004(9) 0.0261(11)
O4 0.0553(13) 0.0560(13) 0.0343(10) -0.0087(9) -0.0089(9) 0.0056(11)
O5 0.0496(12) 0.0417(11) 0.0379(10) -0.0064(8) 0.0017(9) -0.0129(9)
O6 0.0507(13) 0.0551(12) 0.0398(11) -0.0073(9) 0.0058(9) -0.0151(10)
O7 0.0434(12) 0.0476(12) 0.0736(14) 0.0232(11) 0.0033(10) 0.0137(10)
O8 0.0486(13) 0.0617(13) 0.0404(11) 0.0123(10) 0.0074(9) 0.0159(10)
O9 0.0457(12) 0.0401(11) 0.0548(12) -0.0019(9) -0.0071(10) 0.0132(9)
O10 0.0450(12) 0.0343(11) 0.0774(15) 0.0138(10) 0.0170(10) 0.0108(9)
O11 0.0455(13) 0.0431(12) 0.0628(13) 0.0125(10) 0.0154(10) 0.0097(10)
O12 0.0407(11) 0.0347(10) 0.0366(10) 0.0047(8) -0.0019(8) 0.0050(8)
O13 0.0577(13) 0.0372(11) 0.0316(10) -0.0023(8) 0.0000(9) -0.0123(9)
O14 0.0865(16) 0.0403(11) 0.0317(10) 0.0007(9) -0.0137(10) -0.0113(11)
O15 0.0683(14) 0.0374(11) 0.0344(10) -0.0084(8) -0.0138(9) 0.0000(10)
O16 0.0645(15) 0.1028(19) 0.0521(13) -0.0396(13) 0.0207(11) -0.0339(13)
O17 0.0603(14) 0.0636(14) 0.0473(12) 0.0119(11) 0.0030(10) 0.0085(11)
O18 0.0502(12) 0.0432(11) 0.0315(10) -0.0070(8) 0.0091(9) -0.0096(9)
O19 0.305(6) 0.165(4) 0.113(3) 0.055(3) -0.018(3) -0.010(4)
Zn1 0.03762(18) 0.02593(15) 0.02678(15) 0.00085(11) 0.00194(12) 0.00164(13)
Zn2 0.0481(2) 0.03133(17) 0.02582(15) 0.00249(12) 0.00128(13) 0.00026(14)
Zn3 0.0412(2) 0.03547(18) 0.03662(17) 0.00330(13) 0.00649(14) 0.00014(14)

loop_
_atom_type_symbol
_atom_type_description
_atom_type_scat_dispersion_real
_atom_type_scat_dispersion_imag
_atom_type_scat_source
C C 0.0033 0.0016 'International Tables Vol C Tables 4.2.6.8 and 6.1.1.4'
H H 0.0000 0.0000 'International Tables Vol C Tables 4.2.6.8 and 6.1.1.4'
N N 0.0061 0.0033 'International Tables Vol C Tables 4.2.6.8 and 6.1.1.4'
O O 0.0106 0.0060 'International Tables Vol C Tables 4.2.6.8 and 6.1.1.4'
F F 0.0171 0.0103 'International Tables Vol C Tables 4.2.6.8 and 6.1.1.4'
Zn Zn 0.2839 1.4301 'International Tables Vol C Tables 4.2.6.8 and 6.1.1.4'

loop_
_geom_angle_atom_site_label_1
_geom_angle_atom_site_label_2
_geom_angle_atom_site_label_3
_geom_angle
_geom_angle_site_symmetry_1
_geom_angle_site_symmetry_3
O2 C1 O1 123.1(2) . .
O2 C1 C2 122.3(2) . .
O1 C1 C2 114.6(2) . .
O3 C2 C1 112.7(2) . .
O3 C2 H2A 109.0 . .
C1 C2 H2A 109.0 . .
O3 C2 H2B 109.0 . .
C1 C2 H2B 109.0 . .
H2A C2 H2B 107.8 . .
O3 C3 C4 126.1(2) . .
O3 C3 C8 115.4(2) . .
C4 C3 C8 118.4(2) . .
C3 C4 C5 120.2(3) . .
C3 C4 H4 119.9 . .
C5 C4 H4 119.9 . .
C6 C5 C4 122.2(3) . .
C6 C5 H5 118.9 . .
C4 C5 H5 118.9 . .
C5 C6 C7 116.7(2) . .
C5 C6 C9 123.5(3) . .
C7 C6 C9 119.8(2) . .
C8 C7 C6 121.5(3) . .
C8 C7 H7 119.2 . .
C6 C7 H7 119.2 . .
C7 C8 C3 120.6(3) . .
C7 C8 H8 119.7 . .
C3 C8 H8 119.7 . .
C11 C9 C12 111.6(2) . .
C11 C9 C6 106.9(2) . .
C12 C9 C6 111.6(2) . .
C11 C9 C10 108.9(3) . .
C12 C9 C10 106.5(3) . .
C6 C9 C10 111.4(3) . .
F1 C10 F2 107.1(3) . .
F1 C10 F3 107.1(3) . .
F2 C10 F3 106.2(3) . .
F1 C10 C9 111.0(3) . .
F2 C10 C9 111.4(3) . .
F3 C10 C9 113.7(3) . .
F5 C11 F6 107.7(3) . .
F5 C11 F4 106.2(3) . .
F6 C11 F4 105.9(3) . .
F5 C11 C9 111.1(3) . .
F6 C11 C9 114.2(3) . .
F4 C11 C9 111.3(3) . .
C13 C12 C17 116.9(3) . .
C13 C12 C9 123.9(2) . .
C17 C12 C9 119.2(2) . .
C14 C13 C12 122.1(3) . .
C14 C13 H13 118.9 . .
C12 C13 H13 118.9 . .
C13 C14 C15 120.0(3) . .
C13 C14 H14 120.0 . .
C15 C14 H14 120.0 . .
O4 C15 C16 116.1(2) . .
O4 C15 C14 125.4(3) . .
C16 C15 C14 118.5(3) . .
C17 C16 C15 121.1(3) . .
C17 C16 H16 119.4 . .
C15 C16 H16 119.4 . .
C16 C17 C12 121.2(3) . .
C16 C17 H17 119.4 . .
C12 C17 H17 119.4 . .
O4 C18 C19 113.5(2) . .
O4 C18 H18A 108.9 . .
C19 C18 H18A 108.9 . .
O4 C18 H18B 108.9 . .
C19 C18 H18B 108.9 . .
H18A C18 H18B 107.7 . .
O5 C19 O6 127.3(2) . .
O5 C19 C18 118.2(2) . .
O6 C19 C18 114.4(2) . .
O7 C20 O8 127.3(3) . .
O7 C20 C21 115.8(2) . .
O8 C20 C21 117.0(2) . .
O9 C21 C20 113.4(2) . .
O9 C21 H21A 108.9 . .
C20 C21 H21A 108.9 . .
O9 C21 H21B 108.9 . .
C20 C21 H21B 108.9 . .
H21A C21 H21B 107.7 . .
O9 C22 C23 126.0(2) . .
O9 C22 C27 115.1(3) . .
C23 C22 C27 118.9(3) . .
C22 C23 C24 120.2(3) . .
C22 C23 H23 119.9 . .
C24 C23 H23 119.9 . .
C23 C24 C25 121.9(3) . .
C23 C24 H24 119.0 . .
C25 C24 H24 119.0 . .
C24 C25 C26 116.7(3) . .
C24 C25 C28 124.1(3) . .
C26 C25 C28 119.0(2) . .
C27 C26 C25 121.9(3) . .
C27 C26 H26 119.1 . .
C25 C26 H26 119.1 . .
C26 C27 C22 120.4(3) . .
C26 C27 H27 119.8 . .
C22 C27 H27 119.8 . .
C25 C28 C30 112.1(3) . .
C25 C28 C29 105.6(3) . .
C30 C28 C29 110.0(3) . .
C25 C28 C31 111.7(2) . .
C30 C28 C31 106.4(2) . .
C29 C28 C31 111.1(3) . .
F8 C29 F9 107.3(4) . .
F8 C29 F7 107.5(4) . .
F9 C29 F7 105.7(3) . .
F8 C29 C28 111.9(3) . .
F9 C29 C28 113.3(4) . .
F7 C29 C28 110.9(3) . .
F11 C30 F10 108.4(4) . .
F11 C30 F12 107.1(3) . .
F10 C30 F12 106.2(3) . .
F11 C30 C28 111.2(3) . .
F10 C30 C28 110.9(3) . .
F12 C30 C28 112.8(3) . .
C32 C31 C36 117.3(3) . .
C32 C31 C28 124.3(3) . .
C36 C31 C28 118.4(2) . .
C31 C32 C33 121.8(3) . .
C31 C32 H32 119.1 . .
C33 C32 H32 119.1 . .
C34 C33 C32 120.2(3) . .
C34 C33 H33 119.9 . .
C32 C33 H33 119.9 . .
O10 C34 C33 125.1(2) . .
O10 C34 C35 116.1(2) . .
C33 C34 C35 118.8(3) . .
C36 C35 C34 120.2(3) . .
C36 C35 H35 119.9 . .
C34 C35 H35 119.9 . .
C35 C36 C31 121.7(3) . .
C35 C36 H36 119.1 . .
C31 C36 H36 119.1 . .
O10 C37 C38 110.3(2) . .
O10 C37 H37A 109.6 . .
C38 C37 H37A 109.6 . .
O10 C37 H37B 109.6 . .
C38 C37 H37B 109.6 . .
H37A C37 H37B 108.1 . .
O11 C38 O12 127.9(2) . .
O11 C38 C37 117.6(2) . .
O12 C38 C37 114.4(2) . .
O13 C39 O14 128.0(2) . .
O13 C39 C40 119.8(2) . .
O14 C39 C40 112.2(2) . .
O15 C40 C39 111.8(2) . .
O15 C40 H40A 109.3 . .
C39 C40 H40A 109.3 . .
O15 C40 H40B 109.3 . .
C39 C40 H40B 109.3 . .
H40A C40 H40B 107.9 . .
C46 C41 C42 119.1(2) . .
C46 C41 O15 124.3(2) . .
C42 C41 O15 116.5(2) . .
C43 C42 C41 120.2(3) . .
C43 C42 H42 119.9 . .
C41 C42 H42 119.9 . .
C42 C43 C44 121.7(3) . .
C42 C43 H43 119.2 . .
C44 C43 H43 119.2 . .
C45 C44 C43 117.4(2) . .
C45 C44 C47 124.0(2) . .
C43 C44 C47 118.6(2) . .
C44 C45 C46 121.4(3) . .
C44 C45 H45 119.3 . .
C46 C45 H45 119.3 . .
C41 C46 C45 120.1(2) . .
C41 C46 H46 120.0 . .
C45 C46 H46 120.0 . .
C50 C47 C49 112.3(2) . .
C50 C47 C48 106.7(3) . .
C49 C47 C48 108.2(3) . .
C50 C47 C44 110.8(2) . .
C49 C47 C44 106.7(2) . .
C48 C47 C44 112.1(2) . .
F13 C48 F15 107.6(3) . .
F13 C48 F14 106.2(3) . .
F15 C48 F14 106.3(3) . .
F13 C48 C47 111.1(3) . .
F15 C48 C47 113.7(3) . .
F14 C48 C47 111.6(3) . .
F17 C49 F16 106.8(3) . .
F17 C49 F18 106.5(3) . .
F16 C49 F18 106.0(2) . .
F17 C49 C47 111.6(2) . .
F16 C49 C47 112.0(3) . .
F18 C49 C47 113.4(3) . .
C55 C50 C51 116.7(3) . .
C55 C50 C47 123.8(3) . .
C51 C50 C47 119.4(2) . .
C52 C51 C50 122.0(3) . .
C52 C51 H51 119.0 . .
C50 C51 H51 119.0 . .
C51 C52 C53 120.3(3) . .
C51 C52 H52 119.9 . .
C53 C52 H52 119.9 . .
O16 C53 C54 125.4(3) . .
O16 C53 C52 115.7(3) . .
C54 C53 C52 118.9(3) . .
C53 C54 C55 120.5(3) . .
C53 C54 H54 119.7 . .
C55 C54 H54 119.7 . .
C54 C55 C50 121.6(3) . .
C54 C55 H55 119.2 . .
C50 C55 H55 119.2 . .
O16 C56 C57 113.2(2) . .
O16 C56 H56A 108.9 . .
C57 C56 H56A 108.9 . .
O16 C56 H56B 108.9 . .
C57 C56 H56B 108.9 . .
H56A C56 H56B 107.7 . .
O17 C57 O18 122.0(3) . .
O17 C57 C56 122.3(3) . .
O18 C57 C56 115.7(2) . .
N1 C58 C59 122.5(3) . .
N1 C58 H58 118.7 . .
C59 C58 H58 118.7 . .
C60 C59 C58 119.8(3) . .
C60 C59 H59 120.1 . .
C58 C59 H59 120.1 . .
C59 C60 C61 119.6(3) . .
C59 C60 H60 120.2 . .
C61 C60 H60 120.2 . .
C60 C61 C69 117.0(3) . .
C60 C61 C62 124.2(3) . .
C69 C61 C62 118.9(3) . .
C63 C62 C61 121.6(3) . .
C63 C62 H62 119.2 . .
C61 C62 H62 119.2 . .
C62 C63 C64 121.4(3) . .
C62 C63 H63 119.3 . .
C64 C63 H63 119.3 . .
C65 C64 C68 117.2(3) . .
C65 C64 C63 123.8(3) . .
C68 C64 C63 119.0(3) . .
C66 C65 C64 119.5(3) . .
C66 C65 H65 120.3 . .
C64 C65 H65 120.3 . .
C65 C66 C67 120.1(3) . .
C65 C66 H66 119.9 . .
C67 C66 H66 119.9 . .
N2 C67 C66 122.3(3) . .
N2 C67 H67 118.8 . .
C66 C67 H67 118.8 . .
N2 C68 C64 122.9(2) . .
N2 C68 C69 117.7(2) . .
C64 C68 C69 119.4(2) . .
N1 C69 C61 122.9(3) . .
N1 C69 C68 117.3(2) . .
C61 C69 C68 119.8(2) . .
N3 C70 C71 122.6(3) . .
N3 C70 H70 118.7 . .
C71 C70 H70 118.7 . .
C72 C71 C70 119.0(4) . .
C72 C71 H71 120.5 . .
C70 C71 H71 120.5 . .
C71 C72 C73 120.8(3) . .
C71 C72 H72 119.6 . .
C73 C72 H72 119.6 . .
C72 C73 C81 116.5(3) . .
C72 C73 C74 125.8(4) . .
C81 C73 C74 117.6(4) . .
C75 C74 C73 122.2(4) . .
C75 C74 H74 118.9 . .
C73 C74 H74 118.9 . .
C74 C75 C76 122.0(4) . .
C74 C75 H75 119.0 . .
C76 C75 H75 119.0 . .
C77 C76 C80 116.8(4) . .
C77 C76 C75 125.3(4) . .
C80 C76 C75 117.9(4) . .
C78 C77 C76 120.5(4) . .
C78 C77 H77 119.7 . .
C76 C77 H77 119.7 . .
C77 C78 C79 119.4(4) . .
C77 C78 H78 120.3 . .
C79 C78 H78 120.3 . .
N4 C79 C78 121.9(4) . .
N4 C79 H79 119.0 . .
C78 C79 H79 119.0 . .
N4 C80 C76 122.8(3) . .
N4 C80 C81 117.6(2) . .
C76 C80 C81 119.6(3) . .
N3 C81 C73 122.6(3) . .
N3 C81 C80 116.8(3) . .
C73 C81 C80 120.6(3) . .
C58 N1 C69 118.1(2) . .
C58 N1 Zn2 129.85(19) . .
C69 N1 Zn2 111.88(17) . .
C67 N2 C68 117.9(2) . .
C67 N2 Zn2 126.44(19) . .
C68 N2 Zn2 115.26(16) . .
C70 N3 C81 118.4(3) . .
C70 N3 Zn3 128.5(2) . .
C81 N3 Zn3 112.92(19) . .
C79 N4 C80 118.6(3) . .
C79 N4 Zn3 126.9(2) . .
C80 N4 Zn3 114.6(2) . .
C1 O1 Zn2 106.14(14) . .
C1 O1 Zn1 137.49(16) . .
Zn2 O1 Zn1 109.49(7) . .
C3 O3 C2 118.9(2) . .
C15 O4 C18 116.6(2) . .
C19 O5 Zn1 135.15(17) . 2_746
C19 O6 Zn3 123.59(17) . 1_644
C20 O7 Zn1 141.59(19) . .
C20 O8 Zn2 125.07(17) . .
C22 O9 C21 117.1(2) . .
C34 O10 C37 117.6(2) . .
C38 O11 Zn3 133.40(17) . 2_567
C38 O12 Zn1 128.26(17) . 1_465
C39 O13 Zn1 133.77(17) . .
C39 O14 Zn2 130.56(17) . .
C41 O15 C40 116.3(2) . .
C53 O16 C56 117.9(2) . .
C57 O18 Zn3 102.27(16) . .
C57 O18 Zn1 138.81(16) . 2_657
Zn3 O18 Zn1 105.90(7) . 2_657
H1W O19 H2W 111.0 . .
O12 Zn1 O13 94.48(7) 1_645 .
O12 Zn1 O5 86.98(7) 1_645 2_746
O13 Zn1 O5 171.30(7) . 2_746
O12 Zn1 O7 165.97(7) 1_645 .
O13 Zn1 O7 95.79(8) . .
O5 Zn1 O7 84.29(8) 2_746 .
O12 Zn1 O1 96.61(6) 1_645 .
O13 Zn1 O1 87.08(7) . .
O5 Zn1 O1 84.24(7) 2_746 .
O7 Zn1 O1 93.43(7) . .
O12 Zn1 O18 90.36(7) 1_645 2_657
O13 Zn1 O18 89.66(7) . 2_657
O5 Zn1 O18 98.92(7) 2_746 2_657
O7 Zn1 O18 80.19(7) . 2_657
O1 Zn1 O18 172.51(7) . 2_657
O8 Zn2 O14 95.67(9) . .
O8 Zn2 O1 109.11(7) . .
O14 Zn2 O1 93.81(7) . .
O8 Zn2 N2 114.46(8) . .
O14 Zn2 N2 92.78(8) . .
O1 Zn2 N2 134.97(8) . .
O8 Zn2 N1 92.62(8) . .
O14 Zn2 N1 169.25(8) . .
O1 Zn2 N1 89.92(7) . .
N2 Zn2 N1 77.52(8) . .
O6 Zn3 O11 96.95(8) 1_466 2_567
O6 Zn3 O18 104.49(7) 1_466 .
O11 Zn3 O18 96.72(8) 2_567 .
O6 Zn3 N4 111.25(9) 1_466 .
O11 Zn3 N4 90.81(9) 2_567 .
O18 Zn3 N4 142.24(8) . .
O6 Zn3 N3 86.29(8) 1_466 .
O11 Zn3 N3 168.67(8) 2_567 .
O18 Zn3 N3 92.95(8) . .
N4 Zn3 N3 77.92(9) . .

loop_
_geom_bond_atom_site_label_1
_geom_bond_atom_site_label_2
_geom_bond_distance
_geom_bond_site_symmetry_2
C1 O2 1.215(3) .
C1 O1 1.288(3) .
C1 C2 1.499(4) .
C2 O3 1.424(3) .
C2 H2A 0.9700 .
C2 H2B 0.9700 .
C3 O3 1.361(3) .
C3 C4 1.376(4) .
C3 C8 1.385(4) .
C4 C5 1.381(4) .
C4 H4 0.9300 .
C5 C6 1.377(4) .
C5 H5 0.9300 .
C6 C7 1.392(4) .
C6 C9 1.541(4) .
C7 C8 1.373(4) .
C7 H7 0.9300 .
C8 H8 0.9300 .
C9 C11 1.531(4) .
C9 C12 1.539(4) .
C9 C10 1.556(5) .
C10 F1 1.322(4) .
C10 F2 1.333(4) .
C10 F3 1.337(4) .
C11 F5 1.328(4) .
C11 F6 1.332(3) .
C11 F4 1.343(4) .
C12 C13 1.382(4) .
C12 C17 1.394(4) .
C13 C14 1.378(4) .
C13 H13 0.9300 .
C14 C15 1.380(4) .
C14 H14 0.9300 .
C15 O4 1.365(3) .
C15 C16 1.379(4) .
C16 C17 1.367(4) .
C16 H16 0.9300 .
C17 H17 0.9300 .
C18 O4 1.420(3) .
C18 C19 1.512(4) .
C18 H18A 0.9700 .
C18 H18B 0.9700 .
C19 O5 1.231(3) .
C19 O6 1.261(3) .
C20 O7 1.236(3) .
C20 O8 1.241(3) .
C20 C21 1.518(4) .
C21 O9 1.423(3) .
C21 H21A 0.9700 .
C21 H21B 0.9700 .
C22 O9 1.369(3) .
C22 C23 1.372(4) .
C22 C27 1.379(4) .
C23 C24 1.382(4) .
C23 H23 0.9300 .
C24 C25 1.381(4) .
C24 H24 0.9300 .
C25 C26 1.386(4) .
C25 C28 1.538(4) .
C26 C27 1.372(4) .
C26 H26 0.9300 .
C27 H27 0.9300 .
C28 C30 1.541(5) .
C28 C29 1.548(5) .
C28 C31 1.557(4) .
C29 F8 1.318(5) .
C29 F9 1.333(5) .
C29 F7 1.342(4) .
C30 F11 1.314(5) .
C30 F10 1.329(4) .
C30 F12 1.338(4) .
C31 C32 1.379(4) .
C31 C36 1.384(4) .
C32 C33 1.380(4) .
C32 H32 0.9300 .
C33 C34 1.375(4) .
C33 H33 0.9300 .
C34 O10 1.369(3) .
C34 C35 1.389(4) .
C35 C36 1.372(4) .
C35 H35 0.9300 .
C36 H36 0.9300 .
C37 O10 1.413(3) .
C37 C38 1.518(3) .
C37 H37A 0.9700 .
C37 H37B 0.9700 .
C38 O11 1.239(3) .
C38 O12 1.259(3) .
C39 O13 1.247(3) .
C39 O14 1.251(3) .
C39 C40 1.509(3) .
C40 O15 1.413(3) .
C40 H40A 0.9700 .
C40 H40B 0.9700 .
C41 C46 1.372(4) .
C41 C42 1.377(4) .
C41 O15 1.378(3) .
C42 C43 1.370(4) .
C42 H42 0.9300 .
C43 C44 1.385(4) .
C43 H43 0.9300 .
C44 C45 1.375(3) .
C44 C47 1.546(4) .
C45 C46 1.386(4) .
C45 H45 0.9300 .
C46 H46 0.9300 .
C47 C50 1.538(4) .
C47 C49 1.542(4) .
C47 C48 1.543(4) .
C48 F13 1.333(4) .
C48 F15 1.336(4) .
C48 F14 1.338(3) .
C49 F17 1.327(4) .
C49 F16 1.329(3) .
C49 F18 1.344(3) .
C50 C55 1.383(4) .
C50 C51 1.394(4) .
C51 C52 1.368(4) .
C51 H51 0.9300 .
C52 C53 1.379(4) .
C52 H52 0.9300 .
C53 O16 1.371(3) .
C53 C54 1.376(4) .
C54 C55 1.378(4) .
C54 H54 0.9300 .
C55 H55 0.9300 .
C56 O16 1.424(3) .
C56 C57 1.504(4) .
C56 H56A 0.9700 .
C56 H56B 0.9700 .
C57 O17 1.222(3) .
C57 O18 1.282(3) .
C58 N1 1.317(3) .
C58 C59 1.395(4) .
C58 H58 0.9300 .
C59 C60 1.357(4) .
C59 H59 0.9300 .
C60 C61 1.397(4) .
C60 H60 0.9300 .
C61 C69 1.404(4) .
C61 C62 1.426(4) .
C62 C63 1.335(4) .
C62 H62 0.9300 .
C63 C64 1.425(4) .
C63 H63 0.9300 .
C64 C65 1.394(4) .
C64 C68 1.409(3) .
C65 C66 1.349(4) .
C65 H65 0.9300 .
C66 C67 1.395(4) .
C66 H66 0.9300 .
C67 N2 1.325(3) .
C67 H67 0.9300 .
C68 N2 1.349(3) .
C68 C69 1.435(4) .
C69 N1 1.357(3) .
C70 N3 1.327(4) .
C70 C71 1.392(4) .
C70 H70 0.9300 .
C71 C72 1.350(5) .
C71 H71 0.9300 .
C72 C73 1.392(5) .
C72 H72 0.9300 .
C73 C81 1.413(4) .
C73 C74 1.423(6) .
C74 C75 1.327(6) .
C74 H74 0.9300 .
C75 C76 1.444(6) .
C75 H75 0.9300 .
C76 C77 1.385(6) .
C76 C80 1.400(4) .
C77 C78 1.356(6) .
C77 H77 0.9300 .
C78 C79 1.397(5) .
C78 H78 0.9300 .
C79 N4 1.319(4) .
C79 H79 0.9300 .
C80 N4 1.357(4) .
C80 C81 1.439(4) .
C81 N3 1.344(3) .
N1 Zn2 2.193(2) .
N2 Zn2 2.093(2) .
N3 Zn3 2.165(2) .
N4 Zn3 2.088(2) .
O1 Zn2 2.0321(16) .
O1 Zn1 2.1460(15) .
O5 Zn1 2.0832(17) 2_746
O6 Zn3 2.0045(19) 1_644
O7 Zn1 2.0840(19) .
O8 Zn2 1.9811(19) .
O11 Zn3 2.0245(19) 2_567
O12 Zn1 2.0661(17) 1_465
O13 Zn1 2.0705(17) .
O14 Zn2 2.0198(18) .
O18 Zn3 2.0435(17) .
O18 Zn1 2.1877(16) 2_657
O19 H1W 0.8306 .
O19 H2W 0.8317 .
Zn1 O12 2.0661(17) 1_645
Zn1 O5 2.0832(18) 2_746
Zn1 O18 2.1877(16) 2_657
Zn3 O6 2.0046(19) 1_466
Zn3 O11 2.0245(19) 2_567

loop_
_geom_hbond_atom_site_label_D
_geom_hbond_atom_site_label_H
_geom_hbond_atom_site_label_A
_geom_hbond_distance_DH
_geom_hbond_distance_HA
_geom_hbond_distance_DA
_geom_hbond_angle_DHA
_geom_hbond_site_symmetry_A
O19 H2W O17 0.83 2.13 2.854(4) 146.1 2_667

loop_
_geom_torsion_atom_site_label_1
_geom_torsion_atom_site_label_2
_geom_torsion_atom_site_label_3
_geom_torsion_atom_site_label_4
_geom_torsion
_geom_torsion_site_symmetry_1
_geom_torsion_site_symmetry_2
_geom_torsion_site_symmetry_3
_geom_torsion_site_symmetry_4
O2 C1 C2 O3 -3.1(4) . . . .
O1 C1 C2 O3 175.4(2) . . . .
O3 C3 C4 C5 -173.7(3) . . . .
C8 C3 C4 C5 5.3(4) . . . .
C3 C4 C5 C6 -1.1(4) . . . .
C4 C5 C6 C7 -4.6(4) . . . .
C4 C5 C6 C9 177.7(3) . . . .
C5 C6 C7 C8 6.3(4) . . . .
C9 C6 C7 C8 -175.9(3) . . . .
C6 C7 C8 C3 -2.2(4) . . . .
O3 C3 C8 C7 175.5(2) . . . .
C4 C3 C8 C7 -3.7(4) . . . .
C5 C6 C9 C11 84.0(3) . . . .
C7 C6 C9 C11 -93.7(3) . . . .
C5 C6 C9 C12 -153.8(3) . . . .
C7 C6 C9 C12 28.5(3) . . . .
C5 C6 C9 C10 -34.9(4) . . . .
C7 C6 C9 C10 147.5(3) . . . .
C11 C9 C10 F1 -166.5(3) . . . .
C12 C9 C10 F1 73.1(3) . . . .
C6 C9 C10 F1 -48.9(4) . . . .
C11 C9 C10 F2 74.2(4) . . . .
C12 C9 C10 F2 -46.2(4) . . . .
C6 C9 C10 F2 -168.2(3) . . . .
C11 C9 C10 F3 -45.7(4) . . . .
C12 C9 C10 F3 -166.1(3) . . . .
C6 C9 C10 F3 71.9(4) . . . .
C12 C9 C11 F5 -54.6(3) . . . .
C6 C9 C11 F5 67.6(3) . . . .
C10 C9 C11 F5 -171.9(3) . . . .
C12 C9 C11 F6 67.4(4) . . . .
C6 C9 C11 F6 -170.3(3) . . . .
C10 C9 C11 F6 -49.9(4) . . . .
C12 C9 C11 F4 -172.8(3) . . . .
C6 C9 C11 F4 -50.5(4) . . . .
C10 C9 C11 F4 70.0(4) . . . .
C11 C9 C12 C13 -19.2(4) . . . .
C6 C9 C12 C13 -138.7(3) . . . .
C10 C9 C12 C13 99.5(4) . . . .
C11 C9 C12 C17 160.7(3) . . . .
C6 C9 C12 C17 41.2(4) . . . .
C10 C9 C12 C17 -80.6(3) . . . .
C17 C12 C13 C14 -2.5(5) . . . .
C9 C12 C13 C14 177.4(3) . . . .
C12 C13 C14 C15 -1.4(5) . . . .
C13 C14 C15 O4 -176.0(3) . . . .
C13 C14 C15 C16 3.8(5) . . . .
O4 C15 C16 C17 177.6(3) . . . .
C14 C15 C16 C17 -2.2(5) . . . .
C15 C16 C17 C12 -1.8(5) . . . .
C13 C12 C17 C16 4.1(5) . . . .
C9 C12 C17 C16 -175.8(3) . . . .
O4 C18 C19 O5 -20.6(4) . . . .
O4 C18 C19 O6 160.5(2) . . . .
O7 C20 C21 O9 154.7(2) . . . .
O8 C20 C21 O9 -25.4(4) . . . .
O9 C22 C23 C24 -178.7(3) . . . .
C27 C22 C23 C24 0.3(4) . . . .
C22 C23 C24 C25 -0.5(5) . . . .
C23 C24 C25 C26 0.4(4) . . . .
C23 C24 C25 C28 -175.4(3) . . . .
C24 C25 C26 C27 0.0(4) . . . .
C28 C25 C26 C27 176.0(3) . . . .
C25 C26 C27 C22 -0.2(5) . . . .
O9 C22 C27 C26 179.2(3) . . . .
C23 C22 C27 C26 0.1(5) . . . .
C24 C25 C28 C30 -23.9(4) . . . .
C26 C25 C28 C30 160.5(3) . . . .
C24 C25 C28 C29 95.9(4) . . . .
C26 C25 C28 C29 -79.8(3) . . . .
C24 C25 C28 C31 -143.2(3) . . . .
C26 C25 C28 C31 41.2(4) . . . .
C25 C28 C29 F8 70.1(4) . . . .
C30 C28 C29 F8 -168.8(3) . . . .
C31 C28 C29 F8 -51.2(4) . . . .
C25 C28 C29 F9 -168.5(3) . . . .
C30 C28 C29 F9 -47.3(4) . . . .
C31 C28 C29 F9 70.2(4) . . . .
C25 C28 C29 F7 -49.9(4) . . . .
C30 C28 C29 F7 71.3(4) . . . .
C31 C28 C29 F7 -171.2(3) . . . .
C25 C28 C30 F11 -50.9(4) . . . .
C29 C28 C30 F11 -168.0(3) . . . .
C31 C28 C30 F11 71.5(3) . . . .
C25 C28 C30 F10 -171.6(3) . . . .
C29 C28 C30 F10 71.2(4) . . . .
C31 C28 C30 F10 -49.2(4) . . . .
C25 C28 C30 F12 69.5(4) . . . .
C29 C28 C30 F12 -47.7(4) . . . .
C31 C28 C30 F12 -168.1(3) . . . .
C25 C28 C31 C32 -140.9(3) . . . .
C30 C28 C31 C32 96.5(4) . . . .
C29 C28 C31 C32 -23.2(4) . . . .
C25 C28 C31 C36 42.6(4) . . . .
C30 C28 C31 C36 -80.0(4) . . . .
C29 C28 C31 C36 160.3(3) . . . .
C36 C31 C32 C33 -2.2(5) . . . .
C28 C31 C32 C33 -178.8(3) . . . .
C31 C32 C33 C34 1.3(5) . . . .
C32 C33 C34 O10 -179.7(3) . . . .
C32 C33 C34 C35 1.0(4) . . . .
O10 C34 C35 C36 178.3(3) . . . .
C33 C34 C35 C36 -2.4(5) . . . .
C34 C35 C36 C31 1.4(5) . . . .
C32 C31 C36 C35 0.8(5) . . . .
C28 C31 C36 C35 177.6(3) . . . .
O10 C37 C38 O11 -0.2(3) . . . .
O10 C37 C38 O12 179.9(2) . . . .
O13 C39 C40 O15 10.1(3) . . . .
O14 C39 C40 O15 -170.9(2) . . . .
C46 C41 C42 C43 3.2(5) . . . .
O15 C41 C42 C43 -176.1(3) . . . .
C41 C42 C43 C44 -0.5(5) . . . .
C42 C43 C44 C45 -2.2(4) . . . .
C42 C43 C44 C47 177.6(3) . . . .
C43 C44 C45 C46 2.2(4) . . . .
C47 C44 C45 C46 -177.5(3) . . . .
C42 C41 C46 C45 -3.2(4) . . . .
O15 C41 C46 C45 176.0(3) . . . .
C44 C45 C46 C41 0.4(5) . . . .
C45 C44 C47 C50 136.0(3) . . . .
C43 C44 C47 C50 -43.8(3) . . . .
C45 C44 C47 C49 -101.4(3) . . . .
C43 C44 C47 C49 78.8(3) . . . .
C45 C44 C47 C48 16.8(4) . . . .
C43 C44 C47 C48 -162.9(3) . . . .
C50 C47 C48 F13 -69.2(3) . . . .
C49 C47 C48 F13 169.7(3) . . . .
C44 C47 C48 F13 52.3(4) . . . .
C50 C47 C48 F15 169.3(3) . . . .
C49 C47 C48 F15 48.2(3) . . . .
C44 C47 C48 F15 -69.2(4) . . . .
C50 C47 C48 F14 49.1(4) . . . .
C49 C47 C48 F14 -72.0(4) . . . .
C44 C47 C48 F14 170.7(3) . . . .
C50 C47 C49 F17 50.3(3) . . . .
C48 C47 C49 F17 167.9(2) . . . .
C44 C47 C49 F17 -71.4(3) . . . .
C50 C47 C49 F16 170.0(3) . . . .
C48 C47 C49 F16 -72.4(3) . . . .
C44 C47 C49 F16 48.4(3) . . . .
C50 C47 C49 F18 -70.0(3) . . . .
C48 C47 C49 F18 47.5(3) . . . .
C44 C47 C49 F18 168.3(2) . . . .
C49 C47 C50 C55 24.4(4) . . . .
C48 C47 C50 C55 -94.0(3) . . . .
C44 C47 C50 C55 143.7(3) . . . .
C49 C47 C50 C51 -159.6(3) . . . .
C48 C47 C50 C51 82.0(3) . . . .
C44 C47 C50 C51 -40.3(4) . . . .
C55 C50 C51 C52 0.7(5) . . . .
C47 C50 C51 C52 -175.6(3) . . . .
C50 C51 C52 C53 0.5(6) . . . .
C51 C52 C53 O16 178.2(3) . . . .
C51 C52 C53 C54 -1.8(5) . . . .
O16 C53 C54 C55 -178.1(3) . . . .
C52 C53 C54 C55 1.8(5) . . . .
C53 C54 C55 C50 -0.6(5) . . . .
C51 C50 C55 C54 -0.6(5) . . . .
C47 C50 C55 C54 175.5(3) . . . .
O16 C56 C57 O17 5.2(4) . . . .
O16 C56 C57 O18 -172.7(2) . . . .
N1 C58 C59 C60 0.5(5) . . . .
C58 C59 C60 C61 -0.4(5) . . . .
C59 C60 C61 C69 0.2(4) . . . .
C59 C60 C61 C62 -179.8(3) . . . .
C60 C61 C62 C63 -178.5(3) . . . .
C69 C61 C62 C63 1.4(5) . . . .
C61 C62 C63 C64 -1.1(5) . . . .
C62 C63 C64 C65 179.3(3) . . . .
C62 C63 C64 C68 -0.3(4) . . . .
C68 C64 C65 C66 -0.9(4) . . . .
C63 C64 C65 C66 179.5(3) . . . .
C64 C65 C66 C67 0.5(5) . . . .
C65 C66 C67 N2 -0.3(5) . . . .
C65 C64 C68 N2 1.2(4) . . . .
C63 C64 C68 N2 -179.2(3) . . . .
C65 C64 C68 C69 -178.5(3) . . . .
C63 C64 C68 C69 1.1(4) . . . .
C60 C61 C69 N1 -0.1(4) . . . .
C62 C61 C69 N1 180.0(3) . . . .
C60 C61 C69 C68 179.4(3) . . . .
C62 C61 C69 C68 -0.5(4) . . . .
N2 C68 C69 N1 -0.9(4) . . . .
C64 C68 C69 N1 178.8(2) . . . .
N2 C68 C69 C61 179.6(2) . . . .
C64 C68 C69 C61 -0.7(4) . . . .
N3 C70 C71 C72 0.2(5) . . . .
C70 C71 C72 C73 0.8(5) . . . .
C71 C72 C73 C81 -1.0(5) . . . .
C71 C72 C73 C74 178.4(4) . . . .
C72 C73 C74 C75 179.4(4) . . . .
C81 C73 C74 C75 -1.2(6) . . . .
C73 C74 C75 C76 -0.4(8) . . . .
C74 C75 C76 C77 -177.5(5) . . . .
C74 C75 C76 C80 2.8(7) . . . .
C80 C76 C77 C78 0.9(7) . . . .
C75 C76 C77 C78 -178.8(5) . . . .
C76 C77 C78 C79 1.2(8) . . . .
C77 C78 C79 N4 -1.7(7) . . . .
C77 C76 C80 N4 -2.6(6) . . . .
C75 C76 C80 N4 177.1(3) . . . .
C77 C76 C80 C81 176.7(3) . . . .
C75 C76 C80 C81 -3.6(5) . . . .
C72 C73 C81 N3 0.4(5) . . . .
C74 C73 C81 N3 -179.1(3) . . . .
C72 C73 C81 C80 179.7(3) . . . .
C74 C73 C81 C80 0.3(5) . . . .
N4 C80 C81 N3 0.9(4) . . . .
C76 C80 C81 N3 -178.5(3) . . . .
N4 C80 C81 C73 -178.5(3) . . . .
C76 C80 C81 C73 2.1(5) . . . .
C59 C58 N1 C69 -0.4(4) . . . .
C59 C58 N1 Zn2 -175.4(2) . . . .
C61 C69 N1 C58 0.2(4) . . . .
C68 C69 N1 C58 -179.4(2) . . . .
C61 C69 N1 Zn2 176.1(2) . . . .
C68 C69 N1 Zn2 -3.5(3) . . . .
C66 C67 N2 C68 0.5(4) . . . .
C66 C67 N2 Zn2 173.3(2) . . . .
C64 C68 N2 C67 -1.0(4) . . . .
C69 C68 N2 C67 178.7(2) . . . .
C64 C68 N2 Zn2 -174.6(2) . . . .
C69 C68 N2 Zn2 5.1(3) . . . .
C71 C70 N3 C81 -0.8(4) . . . .
C71 C70 N3 Zn3 -175.4(2) . . . .
C73 C81 N3 C70 0.5(4) . . . .
C80 C81 N3 C70 -178.9(3) . . . .
C73 C81 N3 Zn3 175.9(2) . . . .
C80 C81 N3 Zn3 -3.5(3) . . . .
C78 C79 N4 C80 0.0(5) . . . .
C78 C79 N4 Zn3 -179.4(3) . . . .
C76 C80 N4 C79 2.2(5) . . . .
C81 C80 N4 C79 -177.2(3) . . . .
C76 C80 N4 Zn3 -178.3(3) . . . .
C81 C80 N4 Zn3 2.4(3) . . . .
O2 C1 O1 Zn2 7.2(3) . . . .
C2 C1 O1 Zn2 -171.38(18) . . . .
O2 C1 O1 Zn1 -138.9(2) . . . .
C2 C1 O1 Zn1 42.5(3) . . . .
C4 C3 O3 C2 8.9(4) . . . .
C8 C3 O3 C2 -170.2(2) . . . .
C1 C2 O3 C3 -80.8(3) . . . .
C16 C15 O4 C18 179.5(2) . . . .
C14 C15 O4 C18 -0.7(4) . . . .
C19 C18 O4 C15 -72.1(3) . . . .
O6 C19 O5 Zn1 25.7(4) . . . 2_746
C18 C19 O5 Zn1 -153.0(2) . . . 2_746
O5 C19 O6 Zn3 11.1(4) . . . 1_644
C18 C19 O6 Zn3 -170.13(17) . . . 1_644
O8 C20 O7 Zn1 5.4(5) . . . .
C21 C20 O7 Zn1 -174.7(2) . . . .
O7 C20 O8 Zn2 0.0(4) . . . .
C21 C20 O8 Zn2 -179.80(17) . . . .
C23 C22 O9 C21 -7.5(4) . . . .
C27 C22 O9 C21 173.4(2) . . . .
C20 C21 O9 C22 -67.3(3) . . . .
C33 C34 O10 C37 15.5(4) . . . .
C35 C34 O10 C37 -165.2(3) . . . .
C38 C37 O10 C34 179.0(2) . . . .
O12 C38 O11 Zn3 -1.4(4) . . . 2_567
C37 C38 O11 Zn3 178.76(18) . . . 2_567
O11 C38 O12 Zn1 -19.7(4) . . . 1_465
C37 C38 O12 Zn1 160.23(16) . . . 1_465
O14 C39 O13 Zn1 -13.2(4) . . . .
C40 C39 O13 Zn1 165.59(18) . . . .
O13 C39 O14 Zn2 4.1(4) . . . .
C40 C39 O14 Zn2 -174.74(18) . . . .
C46 C41 O15 C40 -19.5(4) . . . .
C42 C41 O15 C40 159.7(3) . . . .
C39 C40 O15 C41 -164.6(2) . . . .
C54 C53 O16 C56 11.9(5) . . . .
C52 C53 O16 C56 -168.0(3) . . . .
C57 C56 O16 C53 64.6(4) . . . .
O17 C57 O18 Zn3 -11.0(3) . . . .
C56 C57 O18 Zn3 166.9(2) . . . .
O17 C57 O18 Zn1 121.4(3) . . . 2_657
C56 C57 O18 Zn1 -60.7(4) . . . 2_657
C39 O13 Zn1 O12 137.5(2) . . . 1_645
C39 O13 Zn1 O5 38.1(6) . . . 2_746
C39 O13 Zn1 O7 -52.0(2) . . . .
C39 O13 Zn1 O1 41.1(2) . . . .
C39 O13 Zn1 O18 -132.1(2) . . . 2_657
C20 O7 Zn1 O12 -161.5(3) . . . 1_645
C20 O7 Zn1 O13 61.6(3) . . . .
C20 O7 Zn1 O5 -109.7(3) . . . 2_746
C20 O7 Zn1 O1 -25.8(3) . . . .
C20 O7 Zn1 O18 150.2(3) . . . 2_657
C1 O1 Zn1 O12 -9.2(2) . . . 1_645
Zn2 O1 Zn1 O12 -154.53(8) . . . 1_645
C1 O1 Zn1 O13 85.0(2) . . . .
Zn2 O1 Zn1 O13 -60.35(9) . . . .
C1 O1 Zn1 O5 -95.5(2) . . . 2_746
Zn2 O1 Zn1 O5 119.19(9) . . . 2_746
C1 O1 Zn1 O7 -179.4(2) . . . .
Zn2 O1 Zn1 O7 35.28(10) . . . .
C1 O1 Zn1 O18 149.2(5) . . . 2_657
Zn2 O1 Zn1 O18 3.9(6) . . . 2_657
C20 O8 Zn2 O14 -76.1(2) . . . .
C20 O8 Zn2 O1 19.9(2) . . . .
C20 O8 Zn2 N2 -171.8(2) . . . .
C20 O8 Zn2 N1 110.7(2) . . . .
C39 O14 Zn2 O8 80.2(2) . . . .
C39 O14 Zn2 O1 -29.4(2) . . . .
C39 O14 Zn2 N2 -164.9(2) . . . .
C39 O14 Zn2 N1 -139.5(4) . . . .
C1 O1 Zn2 O8 165.02(15) . . . .
Zn1 O1 Zn2 O8 -38.56(10) . . . .
C1 O1 Zn2 O14 -97.63(16) . . . .
Zn1 O1 Zn2 O14 58.79(9) . . . .
C1 O1 Zn2 N2 0.1(2) . . . .
Zn1 O1 Zn2 N2 156.56(9) . . . .
C1 O1 Zn2 N1 72.27(16) . . . .
Zn1 O1 Zn2 N1 -131.30(9) . . . .
C67 N2 Zn2 O8 94.7(3) . . . .
C68 N2 Zn2 O8 -92.35(19) . . . .
C67 N2 Zn2 O14 -2.8(3) . . . .
C68 N2 Zn2 O14 170.13(18) . . . .
C67 N2 Zn2 O1 -101.0(2) . . . .
C68 N2 Zn2 O1 71.9(2) . . . .
C67 N2 Zn2 N1 -178.1(3) . . . .
C68 N2 Zn2 N1 -5.17(18) . . . .
C58 N1 Zn2 O8 -65.7(2) . . . .
C69 N1 Zn2 O8 119.06(18) . . . .
C58 N1 Zn2 O14 153.9(4) . . . .
C69 N1 Zn2 O14 -21.4(5) . . . .
C58 N1 Zn2 O1 43.5(2) . . . .
C69 N1 Zn2 O1 -131.82(17) . . . .
C58 N1 Zn2 N2 179.9(3) . . . .
C69 N1 Zn2 N2 4.58(17) . . . .
C57 O18 Zn3 O6 -162.85(16) . . . 1_466
Zn1 O18 Zn3 O6 47.54(10) 2_657 . . 1_466
C57 O18 Zn3 O11 98.16(16) . . . 2_567
Zn1 O18 Zn3 O11 -51.46(9) 2_657 . . 2_567
C57 O18 Zn3 N4 -1.9(2) . . . .
Zn1 O18 Zn3 N4 -151.55(12) 2_657 . . .
C57 O18 Zn3 N3 -75.93(16) . . . .
Zn1 O18 Zn3 N3 134.46(9) 2_657 . . .
C79 N4 Zn3 O6 -102.5(3) . . . 1_466
C80 N4 Zn3 O6 78.0(2) . . . 1_466
C79 N4 Zn3 O11 -4.8(3) . . . 2_567
C80 N4 Zn3 O11 175.8(2) . . . 2_567
C79 N4 Zn3 O18 97.3(3) . . . .
C80 N4 Zn3 O18 -82.2(3) . . . .
C79 N4 Zn3 N3 176.3(3) . . . .
C80 N4 Zn3 N3 -3.1(2) . . . .
C70 N3 Zn3 O6 65.7(2) . . . 1_466
C81 N3 Zn3 O6 -109.07(19) . . . 1_466
C70 N3 Zn3 O11 172.8(4) . . . 2_567
C81 N3 Zn3 O11 -2.0(5) . . . 2_567
C70 N3 Zn3 O18 -38.7(2) . . . .
C81 N3 Zn3 O18 146.59(19) . . . .
C70 N3 Zn3 N4 178.4(3) . . . .
C81 N3 Zn3 N4 3.59(19) . . . .
